data_1576502
loop_
_publ_author_name
'Qi, Hengxuan'
'Liu, Hao'
'Li, Deli'
'Wu, Lin'
'Zhang, Jiasen'
'Li, Huaxin'
'Xin, Ziru'
'Xia, Chao'
'Peng, Ruixiang'
'Wang, Wenjun'
'Zhao, Zujin'
'Li, Wei'
'Ge, Ziyi'

_publ_section_title
;
 Single-B/N MR-TADF emitters enhancing electroluminescence efficiency
 <i>via</i> a "terminal engineering" strategy.
;
_journal_issue 14
_journal_name_full 'Chemical science'
_journal_page_first 6972
_journal_page_last 6982
_journal_paper_doi 10.1039/d5sc10069k
_journal_volume 17
_journal_year 2026
_chemical_formula_moiety 'C42 H24 B N3'
_chemical_formula_sum 'C42 H24 B N3'
_chemical_formula_weight 581.45
_space_group_crystal_system monoclinic
_space_group_IT_number 13
_space_group_name_Hall '-P 2yc'
_space_group_name_H-M_alt 'P 1 2/c 1'
_atom_sites_solution_hydrogens mixed
_atom_sites_solution_primary dual
_audit_creation_date 2025-08-02
_audit_creation_method
;
Olex2 1.5
(compiled 2024.02.16 svn.r378c4104 for OlexSys, GUI svn.r6928)
;
_audit_update_record
;
2025-09-05 deposited with the CCDC.	2026-02-09 downloaded from the CCDC.
;
_cell_angle_alpha 90
_cell_angle_beta 117.999(5)
_cell_angle_gamma 90
_cell_formula_units_Z 8
_cell_length_a 35.034(3)
_cell_length_b 5.3550(5)
_cell_length_c 33.077(3)
_cell_measurement_reflns_used 6890
_cell_measurement_temperature 170
_cell_measurement_theta_max 63.803
_cell_measurement_theta_min 2.857
_cell_volume 5479.2(9)
_computing_cell_refinement 'SAINT V8.41 (?, 2016)'
_computing_data_reduction 'SAINT V8.41 (?, 2016)'
_computing_molecular_graphics 'Olex2 1.5 (Dolomanov et al., 2009)'
_computing_publication_material 'Olex2 1.5 (Dolomanov et al., 2009)'
_computing_structure_refinement 'SHELXL 2019/2 (Sheldrick, 2015)'
_computing_structure_solution 'SHELXT 2018/2 (Sheldrick, 2018)'
_diffrn_ambient_temperature 170
_diffrn_measured_fraction_theta_full 0.979
_diffrn_measured_fraction_theta_max 0.979
_diffrn_measurement_device_type 'D8 VENTURE'
_diffrn_measurement_method '\f and \w scans'
_diffrn_radiation_type CuK\a
_diffrn_radiation_wavelength 1.54178
_diffrn_reflns_av_R_equivalents 0.1183
_diffrn_reflns_av_unetI/netI 0.0892
_diffrn_reflns_Laue_measured_fraction_full 0.979
_diffrn_reflns_Laue_measured_fraction_max 0.979
_diffrn_reflns_limit_h_max 40
_diffrn_reflns_limit_h_min -38
_diffrn_reflns_limit_k_max 5
_diffrn_reflns_limit_k_min -6
_diffrn_reflns_limit_l_max 36
_diffrn_reflns_limit_l_min -38
_diffrn_reflns_number 32902
_diffrn_reflns_point_group_measured_fraction_full 0.979
_diffrn_reflns_point_group_measured_fraction_max 0.979
_diffrn_reflns_theta_full 63.963
_diffrn_reflns_theta_max 63.963
_diffrn_reflns_theta_min 2.672
_diffrn_source_current 1.2
_diffrn_source_power 0.06
_diffrn_source_voltage 50.0
_diffrn_standards_number 0
_exptl_absorpt_coefficient_mu 0.635
_exptl_absorpt_correction_T_max 0.7524
_exptl_absorpt_correction_T_min 0.5642
_exptl_absorpt_correction_type multi-scan
_exptl_absorpt_process_details
;
SADABS-2016/2 (Bruker,2016/2) was used for absorption correction.
wR2(int) was 0.1424 before and 0.0834 after correction.
The Ratio of minimum to maximum transmission is 0.7499.
The \l/2 correction factor is Not present.
;
_exptl_crystal_colour yellow
_exptl_crystal_colour_primary yellow
_exptl_crystal_density_diffrn 1.410
_exptl_crystal_description block
_exptl_crystal_F_000 2416
_exptl_crystal_size_max 0.12
_exptl_crystal_size_mid 0.06
_exptl_crystal_size_min 0.05
_refine_diff_density_max 0.299
_refine_diff_density_min -0.290
_refine_diff_density_rms 0.065
_refine_ls_extinction_method none
_refine_ls_goodness_of_fit_ref 1.096
_refine_ls_hydrogen_treatment mixed
_refine_ls_matrix_type full
_refine_ls_number_parameters 853
_refine_ls_number_reflns 8915
_refine_ls_number_restraints 3
_refine_ls_restrained_S_all 1.096
_refine_ls_R_factor_all 0.1158
_refine_ls_R_factor_gt 0.0771
_refine_ls_shift/su_max 0.001
_refine_ls_shift/su_mean 0.000
_refine_ls_structure_factor_coef Fsqd
_refine_ls_weighting_details 'w=1/[\s^2^(Fo^2^)+(0.0800P)^2^+5.1058P] where P=(Fo^2^+2Fc^2^)/3'
_refine_ls_weighting_scheme calc
_refine_ls_wR_factor_gt 0.1794
_refine_ls_wR_factor_ref 0.1986
_reflns_Friedel_coverage 0.000
_reflns_number_gt 6395
_reflns_number_total 8915
_reflns_threshold_expression 'I > 2\s(I)'
_cod_data_source_file d5sc10069k2.cif
_cod_data_source_block bn2
_cod_depositor_comments 'Adding full bibliography for 1576500--1576502.cif.'
_cod_original_cell_volume 5479.1(9)
_cod_database_code 1576502
_shelx_shelxl_version_number 2019/2
_shelx_space_group_comment
;
The symmetry employed for this shelxl refinement is uniquely defined
by the following loop, which should always be used as a source of
symmetry information in preference to the above space-group names.
They are only intended as comments.
;
_shelx_estimated_absorpt_t_max 0.969
_shelx_estimated_absorpt_t_min 0.928
_olex2_refinement_description
;
1. Fixed Uiso
 At 1.2 times of:
  All C(H) groups
2. Restrained distances
 H1-H12
 2.2 with sigma of 0.02
 H25-H44
 2 with sigma of 0.02
 H49-H84
 2.2 with sigma of 0.02
3.a Aromatic/amide H refined with riding coordinates:
 C72(H72), C22(H22), C38(H38), C39(H39), C30(H30), C37(H37), C69(H69),
 C23(H23), C54(H54), C34(H34), C70(H70), C15(H15), C8(H8), C42(H42), C6(H6),
 C75(H75), C68(H68), C40(H40), C14(H14), C7(H7), C60(H60), C64(H64), C63(H63),
 C71(H71), C24(H24), C33(H33), C31(H31), C76(H76), C92(H92), C47(H47), C32(H32),
  C77(H77), C48(H48), C13(H13), C61(H61), C89(H89), C82(H82), C90(H90),
 C91(H91), C45(H45), C62(H62), C83(H83)
;
_olex2_submission_special_instructions 'No special instructions were received'

loop_
_space_group_symop_operation_xyz
'x, y, z'
'-x, y, -z+1/2'
'-x, -y, -z'
'x, -y, z-1/2'

loop_
_atom_site_label
_atom_site_type_symbol
_atom_site_fract_x
_atom_site_fract_y
_atom_site_fract_z
_atom_site_U_iso_or_equiv
_atom_site_adp_type
_atom_site_occupancy
_atom_site_site_symmetry_order
_atom_site_calc_flag
_atom_site_refinement_flags_posn
_atom_site_refinement_flags_adp
_atom_site_refinement_flags_occupancy
_atom_site_disorder_assembly
_atom_site_disorder_group
N51 N 0.54205(10) 0.6562(6) 0.41716(10) 0.0285(7) Uani 1 1 d . . . . .
N3 N 0.84215(10) 0.8950(6) 0.74357(11) 0.0287(7) Uani 1 1 d . . . . .
N19 N 0.84056(10) 0.3111(6) 0.63014(10) 0.0282(7) Uani 1 1 d . . . . .
N28 N 0.94035(10) 0.3094(5) 0.56673(10) 0.0277(6) Uani 1 1 d . . . . .
N58 N 0.38660(10) 0.6401(6) 0.32433(10) 0.0291(7) Uani 1 1 d . . . . .
N80 N 0.64467(10) 0.1149(7) 0.40049(12) 0.0358(8) Uani 1 1 d . . . . .
C20 C 0.82652(12) 0.1121(7) 0.59798(13) 0.0280(8) Uani 1 1 d . . . . .
C29 C 0.91694(12) 0.2080(6) 0.52181(12) 0.0261(7) Uani 1 1 d . . . . .
C57 C 0.36070(12) 0.4912(7) 0.28636(12) 0.0279(8) Uani 1 1 d . . . . .
C56 C 0.38683(12) 0.3272(7) 0.27741(12) 0.0293(8) Uani 1 1 d . . . . .
C52 C 0.50632(12) 0.5463(7) 0.38010(13) 0.0286(8) Uani 1 1 d . . . . .
C26 C 0.88649(12) 0.2911(7) 0.59860(13) 0.0279(8) Uani 1 1 d . . . . .
C27 C 0.92233(11) 0.3827(7) 0.59480(12) 0.0262(7) Uani 1 1 d . . . . .
C17 C 0.90148(12) 0.6102(7) 0.66033(12) 0.0287(8) Uani 1 1 d . . . . .
C46 C 0.84276(12) 0.6062(7) 0.68740(12) 0.0261(7) Uani 1 1 d . . . . .
C55 C 0.43109(12) 0.3766(7) 0.31096(12) 0.0283(8) Uani 1 1 d . . . . .
C50 C 0.52682(12) 0.8547(7) 0.43395(13) 0.0287(8) Uani 1 1 d . . . . .
C53 C 0.50952(13) 0.3497(7) 0.35386(13) 0.0301(8) Uani 1 1 d . . . . .
C72 C 0.36773(13) 0.1541(8) 0.24166(13) 0.0348(9) Uani 1 1 d . . . . .
H72 H 0.385068 0.038988 0.235634 0.042 Uiso 1 1 calc R U . . .
C4 C 0.88144(12) 0.9978(7) 0.75043(12) 0.0285(8) Uani 1 1 d . . . . .
C35 C 0.97649(12) 0.4616(7) 0.57741(12) 0.0279(8) Uani 1 1 d . . . . .
C5 C 0.90522(12) 0.9247(7) 0.72830(13) 0.0298(8) Uani 1 1 d . . . . .
C74 C 0.56771(13) 0.0268(7) 0.34632(14) 0.0324(8) Uani 1 1 d . . . . .
C36 C 0.98187(12) 0.6318(7) 0.61215(12) 0.0282(8) Uani 1 1 d . . . . .
C22 C 0.84882(13) -0.0924(7) 0.54699(13) 0.0311(8) Uani 1 1 d . . . . .
H22 H 0.867524 -0.104151 0.533592 0.037 Uiso 1 1 calc R U . . .
C66 C 0.46847(12) 0.6668(7) 0.37449(12) 0.0272(8) Uani 1 1 d . . . . .
C38 C 1.04192(12) 0.8119(7) 0.60736(13) 0.0321(8) Uani 1 1 d . . . . .
H38 H 1.064479 0.931948 0.617107 0.038 Uiso 1 1 calc R U . . .
C18 C 0.87753(12) 0.4142(7) 0.63091(12) 0.0266(8) Uani 1 1 d . . . . .
C59 C 0.36925(12) 0.7537(7) 0.35137(13) 0.0278(8) Uani 1 1 d . . . . .
C10 C 0.85972(12) 1.2168(7) 0.79534(13) 0.0316(8) Uani 1 1 d . . . . .
C43 C 0.82079(12) 0.4110(7) 0.65514(13) 0.0285(8) Uani 1 1 d . . . . .
C9 C 0.89360(12) 1.1946(7) 0.78207(12) 0.0294(8) Uani 1 1 d . . . . .
C39 C 1.03661(13) 0.6400(7) 0.57334(14) 0.0332(8) Uani 1 1 d . . . . .
H39 H 1.055820 0.644496 0.560493 0.040 Uiso 1 1 calc R U . . .
C67 C 0.48139(12) 0.8645(7) 0.40829(12) 0.0294(8) Uani 1 1 d . . . . .
C30 C 0.87977(13) 0.3255(7) 0.48965(13) 0.0327(8) Uani 1 1 d . . . . .
H30 H 0.869244 0.469599 0.497978 0.039 Uiso 1 1 calc R U . . .
C11 C 0.82840(12) 1.0361(7) 0.77124(13) 0.0308(8) Uani 1 1 d . . . . .
C37 C 1.01464(12) 0.8093(7) 0.62707(13) 0.0311(8) Uani 1 1 d . . . . .
H37 H 1.018258 0.926082 0.650220 0.037 Uiso 1 1 calc R U . . .
C2 C 0.82193(12) 0.7012(7) 0.71254(12) 0.0285(8) Uani 1 1 d . . . . .
C69 C 0.31577(13) 0.4933(7) 0.26004(13) 0.0328(8) Uani 1 1 d . . . . .
H69 H 0.298313 0.606540 0.266268 0.039 Uiso 1 1 calc R U . . .
C23 C 0.81573(13) -0.2631(7) 0.53557(14) 0.0330(8) Uani 1 1 d . . . . .
H23 H 0.811284 -0.389881 0.513703 0.040 Uiso 1 1 calc R U . . .
C54 C 0.46980(12) 0.2715(7) 0.31798(13) 0.0314(8) Uani 1 1 d . . . . .
H54 H 0.469489 0.143142 0.297994 0.038 Uiso 1 1 calc R U . . .
C34 C 0.93293(13) 0.0016(7) 0.50943(14) 0.0320(8) Uani 1 1 d . . . . .
H34 H 0.958789 -0.076904 0.531133 0.038 Uiso 1 1 calc R U . . .
C70 C 0.29777(13) 0.3229(7) 0.22441(13) 0.0340(8) Uani 1 1 d . . . . .
H70 H 0.267300 0.320926 0.205660 0.041 Uiso 1 1 calc R U . . .
C15 C 0.85411(13) 1.3884(8) 0.82405(13) 0.0361(9) Uani 1 1 d . . . . .
H15 H 0.875285 1.512641 0.839892 0.043 Uiso 1 1 calc R U . . .
C86 C 0.59220(12) 0.3756(7) 0.40827(13) 0.0317(8) Uani 1 1 d . . . . .
C21 C 0.85459(12) 0.0967(6) 0.57821(13) 0.0271(8) Uani 1 1 d . . . . .
C65 C 0.42960(12) 0.5706(7) 0.33944(13) 0.0288(8) Uani 1 1 d . . . . .
C8 C 0.93088(13) 1.3246(8) 0.79329(14) 0.0359(9) Uani 1 1 d . . . . .
H8 H 0.939519 1.456726 0.814972 0.043 Uiso 1 1 calc R U . . .
C42 C 0.93727(12) 0.6889(7) 0.65536(13) 0.0293(8) Uani 1 1 d . . . . .
H42 H 0.954941 0.820377 0.674098 0.035 Uiso 1 1 calc R U . . .
C6 C 0.94300(13) 1.0649(8) 0.74104(14) 0.0355(9) Uani 1 1 d . . . . .
H6 H 0.960780 1.024136 0.727418 0.043 Uiso 1 1 calc R U . . .
C41 C 0.94734(12) 0.5785(7) 0.62360(13) 0.0280(8) Uani 1 1 d . . . . .
C75 C 0.54221(14) -0.1393(8) 0.31086(15) 0.0377(9) Uani 1 1 d . . . . .
H75 H 0.511707 -0.119046 0.296162 0.045 Uiso 1 1 calc R U . . .
C78 C 0.63051(14) -0.2125(8) 0.35091(14) 0.0366(9) Uani 1 1 d . . . . .
C68 C 0.45874(13) 1.0514(7) 0.41727(14) 0.0328(8) Uani 1 1 d . . . . .
H68 H 0.428132 1.059990 0.400103 0.039 Uiso 1 1 calc R U . . .
C79 C 0.61229(13) -0.0199(8) 0.36530(14) 0.0333(9) Uani 1 1 d . . . . .
C49 C 0.54940(14) 1.0356(8) 0.46644(14) 0.0367(9) Uani 1 1 d . . . . .
C85 C 0.58438(13) 0.5637(7) 0.43398(14) 0.0327(8) Uani 1 1 d . . . . .
C40 C 1.00414(12) 0.4643(7) 0.55802(14) 0.0316(8) Uani 1 1 d . . . . .
H40 H 1.000726 0.348172 0.534850 0.038 Uiso 1 1 calc R U . . .
C14 C 0.81713(14) 1.3727(8) 0.82878(14) 0.0390(9) Uani 1 1 d . . . . .
H14 H 0.812713 1.486949 0.848159 0.047 Uiso 1 1 calc R U . . .
C7 C 0.95592(13) 1.2598(8) 0.77238(15) 0.0395(9) Uani 1 1 d . . . . .
H7 H 0.981789 1.348731 0.779531 0.047 Uiso 1 1 calc R U . . .
C60 C 0.37901(13) 0.6510(8) 0.39366(14) 0.0360(9) Uani 1 1 d . . . . .
H60 H 0.396732 0.506644 0.404471 0.043 Uiso 1 1 calc R U . . .
C64 C 0.34233(12) 0.9588(7) 0.33462(15) 0.0356(9) Uani 1 1 d . . . . .
H64 H 0.335477 1.025081 0.305351 0.043 Uiso 1 1 calc R U . . .
C81 C 0.63571(13) 0.2939(8) 0.42607(14) 0.0345(9) Uani 1 1 d . . . . .
C88 C 0.67686(14) -0.1885(8) 0.37792(14) 0.0391(10) Uani 1 1 d . . . . .
C87 C 0.68505(14) 0.0179(8) 0.40721(14) 0.0375(9) Uani 1 1 d . . . . .
C25 C 0.79449(13) -0.0656(8) 0.58743(15) 0.0354(9) Uani 1 1 d . . . . .
C63 C 0.32537(14) 1.0674(8) 0.36089(17) 0.0452(11) Uani 1 1 d . . . . .
H63 H 0.306996 1.208981 0.349772 0.054 Uiso 1 1 calc R U . . .
C71 C 0.32324(13) 0.1534(8) 0.21525(14) 0.0369(9) Uani 1 1 d . . . . .
H71 H 0.309892 0.037558 0.190797 0.044 Uiso 1 1 calc R U . . .
C24 C 0.78891(13) -0.2502(8) 0.55593(14) 0.0368(9) Uani 1 1 d . . . . .
H24 H 0.766485 -0.369651 0.548084 0.044 Uiso 1 1 calc R U . . .
C33 C 0.91088(15) -0.0892(8) 0.46512(15) 0.0401(10) Uani 1 1 d . . . . .
H33 H 0.921547 -0.232204 0.456661 0.048 Uiso 1 1 calc R U . . .
C1 C 0.78300(14) 0.6016(8) 0.70619(16) 0.0413(10) Uani 1 1 d . . . . .
C31 C 0.85812(13) 0.2339(8) 0.44571(14) 0.0398(9) Uani 1 1 d . . . . .
H31 H 0.832453 0.313794 0.423901 0.048 Uiso 1 1 calc R U . . .
C76 C 0.55949(15) -0.3310(8) 0.29634(16) 0.0438(10) Uani 1 1 d . . . . .
H76 H 0.540605 -0.438261 0.272417 0.053 Uiso 1 1 calc R U . . .
C12 C 0.79116(15) 1.0230(8) 0.77636(16) 0.0396(10) Uani 1 1 d . . . . .
C92 C 0.72675(14) 0.1067(10) 0.43284(16) 0.0462(11) Uani 1 1 d . . . . .
H92 H 0.732361 0.253017 0.451014 0.055 Uiso 1 1 calc R U . . .
C47 C 0.48089(15) 1.2224(8) 0.45101(15) 0.0399(9) Uani 1 1 d . . . . .
H47 H 0.465475 1.346217 0.458013 0.048 Uiso 1 1 calc R U . . .
C32 C 0.87359(15) 0.0254(9) 0.43308(15) 0.0429(10) Uani 1 1 d . . . . .
H32 H 0.858683 -0.037761 0.402737 0.051 Uiso 1 1 calc R U . . .
C77 C 0.60378(15) -0.3693(8) 0.31605(15) 0.0412(10) Uani 1 1 d . . . . .
H77 H 0.615370 -0.500307 0.305772 0.049 Uiso 1 1 calc R U . . .
C44 C 0.78011(14) 0.3309(8) 0.64702(16) 0.0404(10) Uani 1 1 d . . . . .
C48 C 0.52607(14) 1.2163(8) 0.47525(15) 0.0425(10) Uani 1 1 d . . . . .
H48 H 0.540972 1.338310 0.498164 0.051 Uiso 1 1 calc R U . . .
C13 C 0.78634(14) 1.1913(8) 0.80542(15) 0.0412(10) Uani 1 1 d . . . . .
H13 H 0.761262 1.182156 0.809467 0.049 Uiso 1 1 calc R U . . .
C61 C 0.36231(15) 0.7638(9) 0.41989(15) 0.0444(10) Uani 1 1 d . . . . .
H61 H 0.369463 0.699934 0.449391 0.053 Uiso 1 1 calc R U . . .
C89 C 0.71063(16) -0.3193(10) 0.37655(17) 0.0493(12) Uani 1 1 d . . . . .
H89 H 0.705244 -0.461693 0.357506 0.059 Uiso 1 1 calc R U . . .
C82 C 0.66815(15) 0.3741(10) 0.46769(17) 0.0505(11) Uani 1 1 d . . . . .
H82 H 0.696842 0.313555 0.478955 0.061 Uiso 1 1 calc R U . . .
C90 C 0.75261(16) -0.2338(11) 0.40414(17) 0.0536(13) Uani 1 1 d . . . . .
H90 H 0.776304 -0.320824 0.404279 0.064 Uiso 1 1 calc R U . . .
C91 C 0.76021(15) -0.0253(10) 0.43113(17) 0.0526(13) Uani 1 1 d . . . . .
H91 H 0.789117 0.030277 0.449120 0.063 Uiso 1 1 calc R U . . .
C45 C 0.76253(14) 0.4247(9) 0.67342(17) 0.0470(11) Uani 1 1 d . . . . .
H45 H 0.735236 0.363995 0.668611 0.056 Uiso 1 1 calc R U . . .
C62 C 0.33536(15) 0.9685(9) 0.40316(18) 0.0511(12) Uani 1 1 d . . . . .
H62 H 0.323575 1.041931 0.421006 0.061 Uiso 1 1 calc R U . . .
C84 C 0.61704(15) 0.6395(10) 0.47614(18) 0.0513(12) Uani 1 1 d . . . . .
B16 B 0.88519(14) 0.7149(8) 0.69246(15) 0.0294(9) Uani 1 1 d . . . . .
B73 B 0.55475(14) 0.2499(8) 0.36692(15) 0.0312(9) Uani 1 1 d . . . . .
C83 C 0.65812(16) 0.5437(11) 0.49262(19) 0.0574(13) Uani 1 1 d . . . . .
H83 H 0.680032 0.595628 0.521795 0.069 Uiso 1 1 calc R U . . .
H12 H 0.7693(17) 0.931(8) 0.7638(16) 0.043(13) Uiso 1 1 d D . . . .
H1 H 0.7701(18) 0.625(9) 0.7214(17) 0.057(15) Uiso 1 1 d D . . . .
H44 H 0.7642(19) 0.229(8) 0.6257(19) 0.057(15) Uiso 1 1 d D . . . .
H25 H 0.7766(15) -0.087(7) 0.6021(15) 0.041(12) Uiso 1 1 d D . . . .
H49 H 0.5790(14) 1.064(7) 0.4835(14) 0.026(10) Uiso 1 1 d D . . . .
H84 H 0.6145(19) 0.714(8) 0.500(2) 0.072(18) Uiso 1 1 d D . . . .

loop_
_atom_site_aniso_label
_atom_site_aniso_U_11
_atom_site_aniso_U_22
_atom_site_aniso_U_33
_atom_site_aniso_U_23
_atom_site_aniso_U_13
_atom_site_aniso_U_12
N51 0.0256(16) 0.0329(16) 0.0259(16) -0.0001(13) 0.0112(13) -0.0018(13)
N3 0.0272(16) 0.0299(16) 0.0321(17) -0.0027(13) 0.0165(14) -0.0004(13)
N19 0.0275(16) 0.0298(15) 0.0312(17) -0.0031(13) 0.0168(14) -0.0016(13)
N28 0.0281(16) 0.0280(15) 0.0300(17) -0.0003(13) 0.0162(13) 0.0019(13)
N58 0.0243(16) 0.0323(16) 0.0286(17) -0.0014(13) 0.0108(13) 0.0018(13)
N80 0.0265(17) 0.0443(19) 0.0394(19) 0.0027(15) 0.0177(15) 0.0042(15)
C20 0.0302(19) 0.0264(18) 0.0275(19) -0.0023(15) 0.0136(16) 0.0012(15)
C29 0.0279(18) 0.0249(17) 0.030(2) 0.0000(14) 0.0173(16) -0.0030(14)
C57 0.0268(19) 0.0286(18) 0.0256(19) -0.0007(15) 0.0102(16) 0.0001(15)
C56 0.0298(19) 0.0336(19) 0.0256(19) -0.0010(15) 0.0139(16) -0.0020(15)
C52 0.0290(19) 0.0305(18) 0.029(2) -0.0006(15) 0.0158(16) -0.0023(15)
C26 0.0252(18) 0.0292(18) 0.030(2) 0.0035(15) 0.0136(16) -0.0002(15)
C27 0.0236(17) 0.0292(18) 0.0263(19) 0.0053(14) 0.0122(15) 0.0039(14)
C17 0.0282(19) 0.0311(19) 0.0264(19) 0.0015(15) 0.0126(16) -0.0004(15)
C46 0.0275(18) 0.0259(17) 0.0260(19) 0.0029(14) 0.0134(15) 0.0027(14)
C55 0.0301(19) 0.0295(18) 0.0241(19) -0.0018(15) 0.0118(16) -0.0020(15)
C50 0.033(2) 0.0252(17) 0.028(2) 0.0002(15) 0.0149(17) -0.0017(15)
C53 0.034(2) 0.0287(18) 0.031(2) -0.0007(15) 0.0181(17) -0.0027(16)
C72 0.037(2) 0.039(2) 0.032(2) -0.0089(17) 0.0197(18) -0.0052(17)
C4 0.0291(19) 0.0288(18) 0.0258(19) 0.0020(15) 0.0114(16) -0.0003(15)
C35 0.0264(18) 0.0287(18) 0.0277(19) 0.0048(15) 0.0119(16) 0.0025(14)
C5 0.0292(19) 0.0318(19) 0.0265(19) -0.0013(15) 0.0114(16) 0.0005(16)
C74 0.030(2) 0.036(2) 0.034(2) 0.0051(16) 0.0167(17) 0.0036(16)
C36 0.0257(18) 0.0336(19) 0.0244(19) 0.0027(15) 0.0109(15) 0.0027(15)
C22 0.035(2) 0.0290(18) 0.034(2) 0.0012(16) 0.0200(17) 0.0039(16)
C66 0.0253(18) 0.0281(18) 0.0287(19) 0.0008(15) 0.0130(16) -0.0009(14)
C38 0.0270(19) 0.035(2) 0.034(2) 0.0050(16) 0.0137(17) 0.0010(15)
C18 0.0259(18) 0.0274(18) 0.0294(19) 0.0023(15) 0.0153(16) 0.0004(15)
C59 0.0256(18) 0.0268(17) 0.029(2) -0.0067(15) 0.0113(15) -0.0026(14)
C10 0.0296(19) 0.036(2) 0.028(2) 0.0021(16) 0.0128(16) 0.0059(16)
C43 0.0294(19) 0.0307(18) 0.028(2) 0.0022(15) 0.0154(16) -0.0005(15)
C9 0.0294(19) 0.0321(19) 0.0241(19) 0.0014(15) 0.0104(16) 0.0047(15)
C39 0.032(2) 0.034(2) 0.041(2) 0.0027(17) 0.0229(18) 0.0028(16)
C67 0.030(2) 0.0287(18) 0.0258(19) 0.0032(15) 0.0104(16) -0.0029(15)
C30 0.034(2) 0.0314(19) 0.037(2) 0.0023(16) 0.0203(18) 0.0043(16)
C11 0.033(2) 0.0323(19) 0.029(2) -0.0001(15) 0.0163(17) 0.0056(16)
C37 0.0285(19) 0.0322(19) 0.033(2) -0.0030(15) 0.0149(17) -0.0013(15)
C2 0.0294(19) 0.0288(18) 0.0268(19) 0.0018(15) 0.0128(16) 0.0044(15)
C69 0.031(2) 0.035(2) 0.030(2) 0.0005(16) 0.0126(17) 0.0001(16)
C23 0.036(2) 0.0276(18) 0.035(2) -0.0045(16) 0.0164(18) -0.0031(16)
C54 0.032(2) 0.0310(19) 0.034(2) -0.0059(16) 0.0185(17) -0.0038(16)
C34 0.035(2) 0.0248(17) 0.041(2) 0.0006(16) 0.0217(18) 0.0022(15)
C70 0.029(2) 0.037(2) 0.030(2) 0.0003(16) 0.0088(17) -0.0031(16)
C15 0.037(2) 0.039(2) 0.028(2) -0.0030(17) 0.0123(17) 0.0053(17)
C86 0.0274(19) 0.037(2) 0.033(2) 0.0062(16) 0.0161(17) 0.0021(16)
C21 0.0281(18) 0.0230(17) 0.031(2) 0.0034(15) 0.0144(16) 0.0030(14)
C65 0.030(2) 0.0270(18) 0.032(2) 0.0004(15) 0.0168(17) -0.0001(15)
C8 0.036(2) 0.036(2) 0.032(2) -0.0070(17) 0.0121(18) -0.0014(17)
C42 0.0290(19) 0.0319(19) 0.0255(19) -0.0029(15) 0.0115(16) -0.0037(15)
C6 0.033(2) 0.042(2) 0.033(2) -0.0091(17) 0.0167(18) -0.0056(17)
C41 0.0261(18) 0.0318(18) 0.0277(19) 0.0009(15) 0.0140(16) -0.0029(15)
C75 0.034(2) 0.039(2) 0.042(2) 0.0001(18) 0.0199(18) 0.0032(17)
C78 0.040(2) 0.044(2) 0.035(2) 0.0122(18) 0.0255(19) 0.0125(18)
C68 0.033(2) 0.0284(19) 0.036(2) -0.0018(16) 0.0150(17) -0.0018(16)
C79 0.033(2) 0.037(2) 0.033(2) 0.0069(17) 0.0184(18) 0.0024(17)
C49 0.030(2) 0.038(2) 0.031(2) -0.0036(17) 0.0043(18) -0.0036(17)
C85 0.031(2) 0.035(2) 0.034(2) -0.0002(16) 0.0175(17) -0.0025(16)
C40 0.030(2) 0.035(2) 0.035(2) 0.0031(16) 0.0193(17) 0.0041(16)
C14 0.041(2) 0.043(2) 0.032(2) -0.0020(18) 0.0171(19) 0.0091(19)
C7 0.030(2) 0.046(2) 0.040(2) -0.0077(19) 0.0150(18) -0.0084(18)
C60 0.032(2) 0.035(2) 0.037(2) -0.0025(17) 0.0134(18) 0.0001(16)
C64 0.0260(19) 0.0276(19) 0.046(2) -0.0015(17) 0.0111(18) 0.0001(15)
C81 0.031(2) 0.041(2) 0.034(2) 0.0018(17) 0.0177(18) 0.0014(17)
C88 0.041(2) 0.048(2) 0.035(2) 0.0196(19) 0.0231(19) 0.0161(19)
C87 0.034(2) 0.046(2) 0.036(2) 0.0129(19) 0.0204(19) 0.0110(18)
C25 0.031(2) 0.035(2) 0.043(2) -0.0034(18) 0.0200(19) -0.0017(17)
C63 0.031(2) 0.038(2) 0.061(3) -0.014(2) 0.016(2) 0.0044(18)
C71 0.035(2) 0.044(2) 0.029(2) -0.0090(17) 0.0130(18) -0.0087(18)
C24 0.032(2) 0.038(2) 0.043(2) -0.0081(18) 0.0196(19) -0.0091(17)
C33 0.051(3) 0.032(2) 0.051(3) -0.0119(19) 0.035(2) -0.0082(19)
C1 0.036(2) 0.044(2) 0.053(3) -0.013(2) 0.029(2) -0.0063(19)
C31 0.031(2) 0.050(2) 0.035(2) 0.0040(19) 0.0124(18) -0.0023(18)
C76 0.047(3) 0.040(2) 0.045(3) -0.0014(19) 0.022(2) 0.005(2)
C12 0.039(2) 0.044(2) 0.043(2) -0.0083(19) 0.025(2) -0.005(2)
C92 0.034(2) 0.061(3) 0.047(3) 0.007(2) 0.022(2) 0.003(2)
C47 0.045(2) 0.032(2) 0.041(2) -0.0027(18) 0.018(2) 0.0027(18)
C32 0.045(2) 0.052(3) 0.037(2) -0.013(2) 0.022(2) -0.016(2)
C77 0.051(3) 0.037(2) 0.043(2) 0.0054(19) 0.028(2) 0.0146(19)
C44 0.031(2) 0.046(2) 0.048(3) -0.016(2) 0.022(2) -0.0106(18)
C48 0.041(2) 0.036(2) 0.038(2) -0.0109(18) 0.0075(19) -0.0016(18)
C13 0.038(2) 0.049(2) 0.044(2) -0.002(2) 0.025(2) 0.0048(19)
C61 0.042(2) 0.059(3) 0.034(2) -0.014(2) 0.020(2) -0.012(2)
C89 0.053(3) 0.057(3) 0.048(3) 0.018(2) 0.032(2) 0.022(2)
C82 0.030(2) 0.065(3) 0.053(3) -0.007(2) 0.016(2) 0.001(2)
C90 0.047(3) 0.073(3) 0.052(3) 0.024(3) 0.032(2) 0.026(2)
C91 0.032(2) 0.077(3) 0.052(3) 0.026(3) 0.023(2) 0.014(2)
C45 0.035(2) 0.054(3) 0.064(3) -0.017(2) 0.033(2) -0.014(2)
C62 0.040(2) 0.058(3) 0.061(3) -0.032(3) 0.029(2) -0.010(2)
C84 0.032(2) 0.065(3) 0.049(3) -0.019(2) 0.012(2) -0.003(2)
B16 0.030(2) 0.026(2) 0.030(2) 0.0048(17) 0.0121(18) 0.0002(17)
B73 0.032(2) 0.033(2) 0.032(2) 0.0020(18) 0.0179(19) -0.0022(18)
C83 0.034(2) 0.072(3) 0.057(3) -0.017(3) 0.013(2) 0.000(2)

loop_
_atom_type_symbol
_atom_type_description
_atom_type_scat_dispersion_real
_atom_type_scat_dispersion_imag
_atom_type_scat_source
C C 0.0181 0.0091 'International Tables Vol C Tables 4.2.6.8 and 6.1.1.4'
H H 0.0000 0.0000 'International Tables Vol C Tables 4.2.6.8 and 6.1.1.4'
B B 0.0090 0.0039 'International Tables Vol C Tables 4.2.6.8 and 6.1.1.4'
N N 0.0311 0.0180 'International Tables Vol C Tables 4.2.6.8 and 6.1.1.4'

loop_
_geom_angle_atom_site_label_1
_geom_angle_atom_site_label_2
_geom_angle_atom_site_label_3
_geom_angle
_geom_angle_site_symmetry_1
_geom_angle_site_symmetry_3
_geom_angle_publ_flag
C52 N51 C50 108.2(3) . . ?
C52 N51 C85 122.6(3) . . ?
C85 N51 C50 129.1(3) . . ?
C4 N3 C11 106.8(3) . . ?
C2 N3 C4 122.2(3) . . ?
C2 N3 C11 130.9(3) . . ?
C18 N19 C20 107.6(3) . . ?
C18 N19 C43 123.1(3) . . ?
C43 N19 C20 129.1(3) . . ?
C27 N28 C29 125.4(3) . . ?
C27 N28 C35 107.7(3) . . ?
C35 N28 C29 119.5(3) . . ?
C57 N58 C59 121.0(3) . . ?
C65 N58 C57 107.7(3) . . ?
C65 N58 C59 126.3(3) . . ?
C79 N80 C81 122.2(3) . . ?
C79 N80 C87 107.6(3) . . ?
C81 N80 C87 129.8(4) . . ?
C21 C20 N19 108.5(3) . . ?
C25 C20 N19 131.2(3) . . ?
C25 C20 C21 120.0(3) . . ?
C30 C29 N28 120.0(3) . . ?
C34 C29 N28 119.9(3) . . ?
C34 C29 C30 120.0(4) . . ?
C56 C57 N58 109.5(3) . . ?
C69 C57 N58 128.3(3) . . ?
C69 C57 C56 122.2(4) . . ?
C57 C56 C55 107.2(3) . . ?
C57 C56 C72 119.6(4) . . ?
C72 C56 C55 133.2(4) . . ?
N51 C52 C66 108.8(3) . . ?
C53 C52 N51 123.9(3) . . ?
C53 C52 C66 127.4(4) . . ?
C27 C26 C18 115.5(3) . . ?
C27 C26 C21 137.6(3) . . ?
C18 C26 C21 107.0(3) . . ?
N28 C27 C26 131.2(3) . . ?
N28 C27 C41 109.0(3) . . ?
C26 C27 C41 119.7(3) . . ?
C18 C17 B16 117.2(3) . . ?
C42 C17 C18 114.7(3) . . ?
C42 C17 B16 128.1(4) . . ?
C43 C46 B16 120.9(3) . . ?
C2 C46 C43 116.7(3) . . ?
C2 C46 B16 122.3(3) . . ?
C54 C55 C56 131.9(3) . . ?
C54 C55 C65 121.7(4) . . ?
C65 C55 C56 106.4(3) . . ?
C67 C50 N51 108.6(3) . . ?
C49 C50 N51 130.3(4) . . ?
C49 C50 C67 120.8(4) . . ?
C52 C53 C54 114.3(3) . . ?
C52 C53 B73 117.4(4) . . ?
C54 C53 B73 128.2(3) . . ?
C56 C72 H72 120.5 . . ?
C71 C72 C56 119.0(4) . . ?
C71 C72 H72 120.5 . . ?
N3 C4 C9 110.3(3) . . ?
C5 C4 N3 126.0(3) . . ?
C5 C4 C9 123.6(3) . . ?
N28 C35 C36 109.9(3) . . ?
C40 C35 N28 129.1(3) . . ?
C40 C35 C36 120.9(3) . . ?
C4 C5 C6 113.7(3) . . ?
C4 C5 B16 116.0(3) . . ?
C6 C5 B16 130.2(3) . . ?
C75 C74 B73 130.8(4) . . ?
C79 C74 C75 113.4(4) . . ?
C79 C74 B73 115.8(4) . . ?
C35 C36 C41 106.0(3) . . ?
C37 C36 C35 120.3(3) . . ?
C37 C36 C41 133.7(3) . . ?
C23 C22 H22 120.2 . . ?
C23 C22 C21 119.7(3) . . ?
C21 C22 H22 120.2 . . ?
C52 C66 C67 107.4(3) . . ?
C52 C66 C65 115.4(3) . . ?
C65 C66 C67 137.2(3) . . ?
C39 C38 H38 119.6 . . ?
C37 C38 H38 119.6 . . ?
C37 C38 C39 120.8(4) . . ?
N19 C18 C26 109.6(3) . . ?
N19 C18 C17 123.6(3) . . ?
C17 C18 C26 126.8(3) . . ?
C60 C59 N58 119.0(3) . . ?
C64 C59 N58 119.8(3) . . ?
C64 C59 C60 121.2(4) . . ?
C11 C10 C9 107.8(3) . . ?
C11 C10 C15 121.2(4) . . ?
C15 C10 C9 130.9(4) . . ?
N19 C43 C46 118.3(3) . . ?
C44 C43 N19 120.8(3) . . ?
C44 C43 C46 120.9(3) . . ?
C4 C9 C10 106.4(3) . . ?
C8 C9 C4 120.1(3) . . ?
C8 C9 C10 133.5(4) . . ?
C38 C39 H39 119.3 . . ?
C40 C39 C38 121.4(3) . . ?
C40 C39 H39 119.3 . . ?
C50 C67 C66 107.0(3) . . ?
C68 C67 C50 119.6(4) . . ?
C68 C67 C66 133.3(4) . . ?
C29 C30 H30 119.9 . . ?
C31 C30 C29 120.1(4) . . ?
C31 C30 H30 119.9 . . ?
C10 C11 N3 108.7(3) . . ?
C12 C11 N3 131.7(4) . . ?
C12 C11 C10 119.6(4) . . ?
C36 C37 H37 120.8 . . ?
C38 C37 C36 118.5(3) . . ?
C38 C37 H37 120.8 . . ?
N3 C2 C46 118.0(3) . . ?
C1 C2 N3 121.4(3) . . ?
C1 C2 C46 120.6(4) . . ?
C57 C69 H69 121.5 . . ?
C70 C69 C57 117.0(4) . . ?
C70 C69 H69 121.5 . . ?
C22 C23 H23 119.8 . . ?
C22 C23 C24 120.3(4) . . ?
C24 C23 H23 119.8 . . ?
C55 C54 C53 121.7(3) . . ?
C55 C54 H54 119.2 . . ?
C53 C54 H54 119.2 . . ?
C29 C34 H34 120.3 . . ?
C29 C34 C33 119.4(4) . . ?
C33 C34 H34 120.3 . . ?
C69 C70 H70 119.1 . . ?
C69 C70 C71 121.9(4) . . ?
C71 C70 H70 119.1 . . ?
C10 C15 H15 120.8 . . ?
C14 C15 C10 118.4(4) . . ?
C14 C15 H15 120.8 . . ?
C85 C86 B73 121.2(3) . . ?
C81 C86 C85 116.1(4) . . ?
C81 C86 B73 122.4(4) . . ?
C20 C21 C26 107.2(3) . . ?
C22 C21 C20 119.6(3) . . ?
C22 C21 C26 133.1(3) . . ?
N58 C65 C55 109.1(3) . . ?
N58 C65 C66 131.4(3) . . ?
C66 C65 C55 119.4(3) . . ?
C9 C8 H8 120.6 . . ?
C9 C8 C7 118.8(4) . . ?
C7 C8 H8 120.6 . . ?
C17 C42 H42 119.4 . . ?
C41 C42 C17 121.3(3) . . ?
C41 C42 H42 119.4 . . ?
C5 C6 H6 118.1 . . ?
C7 C6 C5 123.9(4) . . ?
C7 C6 H6 118.1 . . ?
C27 C41 C36 107.4(3) . . ?
C42 C41 C27 122.0(3) . . ?
C42 C41 C36 130.6(4) . . ?
C74 C75 H75 118.4 . . ?
C76 C75 C74 123.2(4) . . ?
C76 C75 H75 118.4 . . ?
C79 C78 C88 106.4(4) . . ?
C77 C78 C79 119.4(4) . . ?
C77 C78 C88 134.2(4) . . ?
C67 C68 H68 120.2 . . ?
C47 C68 C67 119.5(4) . . ?
C47 C68 H68 120.2 . . ?
N80 C79 C74 125.6(4) . . ?
N80 C79 C78 110.1(4) . . ?
C74 C79 C78 124.3(4) . . ?
C50 C49 H49 131(2) . . ?
C48 C49 C50 118.3(4) . . ?
C48 C49 H49 111(2) . . ?
N51 C85 C86 118.4(4) . . ?
C84 C85 N51 120.9(4) . . ?
C84 C85 C86 120.5(4) . . ?
C35 C40 H40 120.9 . . ?
C39 C40 C35 118.1(4) . . ?
C39 C40 H40 120.9 . . ?
C15 C14 H14 119.8 . . ?
C15 C14 C13 120.4(4) . . ?
C13 C14 H14 119.8 . . ?
C8 C7 H7 120.1 . . ?
C6 C7 C8 119.8(4) . . ?
C6 C7 H7 120.1 . . ?
C59 C60 H60 120.7 . . ?
C59 C60 C61 118.6(4) . . ?
C61 C60 H60 120.7 . . ?
C59 C64 H64 120.2 . . ?
C59 C64 C63 119.5(4) . . ?
C63 C64 H64 120.2 . . ?
N80 C81 C86 117.3(4) . . ?
C82 C81 N80 120.0(4) . . ?
C82 C81 C86 122.6(4) . . ?
C87 C88 C78 107.6(4) . . ?
C89 C88 C78 131.3(5) . . ?
C89 C88 C87 121.0(4) . . ?
C88 C87 N80 108.2(4) . . ?
C92 C87 N80 131.0(4) . . ?
C92 C87 C88 120.5(4) . . ?
C20 C25 H25 127(3) . . ?
C24 C25 C20 119.5(4) . . ?
C24 C25 H25 114(3) . . ?
C64 C63 H63 120.2 . . ?
C62 C63 C64 119.6(4) . . ?
C62 C63 H63 120.2 . . ?
C72 C71 C70 120.3(4) . . ?
C72 C71 H71 119.9 . . ?
C70 C71 H71 119.9 . . ?
C23 C24 H24 119.6 . . ?
C25 C24 C23 120.8(4) . . ?
C25 C24 H24 119.6 . . ?
C34 C33 H33 119.6 . . ?
C32 C33 C34 120.8(4) . . ?
C32 C33 H33 119.6 . . ?
C2 C1 H1 129(4) . . ?
C45 C1 C2 120.1(4) . . ?
C45 C1 H1 111(4) . . ?
C30 C31 H31 119.8 . . ?
C30 C31 C32 120.3(4) . . ?
C32 C31 H31 119.8 . . ?
C75 C76 H76 119.3 . . ?
C75 C76 C77 121.4(4) . . ?
C77 C76 H76 119.3 . . ?
C11 C12 H12 131(3) . . ?
C13 C12 C11 118.5(4) . . ?
C13 C12 H12 110(3) . . ?
C87 C92 H92 121.1 . . ?
C87 C92 C91 117.8(5) . . ?
C91 C92 H92 121.1 . . ?
C68 C47 H47 119.7 . . ?
C68 C47 C48 120.5(4) . . ?
C48 C47 H47 119.7 . . ?
C33 C32 C31 119.3(4) . . ?
C33 C32 H32 120.4 . . ?
C31 C32 H32 120.4 . . ?
C78 C77 C76 118.3(4) . . ?
C78 C77 H77 120.9 . . ?
C76 C77 H77 120.9 . . ?
C43 C44 H44 125(3) . . ?
C45 C44 C43 119.2(4) . . ?
C45 C44 H44 116(3) . . ?
C49 C48 C47 121.1(4) . . ?
C49 C48 H48 119.4 . . ?
C47 C48 H48 119.4 . . ?
C14 C13 H13 119.1 . . ?
C12 C13 C14 121.8(4) . . ?
C12 C13 H13 119.1 . . ?
C60 C61 H61 119.9 . . ?
C62 C61 C60 120.2(4) . . ?
C62 C61 H61 119.9 . . ?
C88 C89 H89 121.2 . . ?
C88 C89 C90 117.7(5) . . ?
C90 C89 H89 121.2 . . ?
C81 C82 H82 120.7 . . ?
C83 C82 C81 118.7(4) . . ?
C83 C82 H82 120.7 . . ?
C89 C90 H90 119.5 . . ?
C91 C90 C89 121.0(4) . . ?
C91 C90 H90 119.5 . . ?
C92 C91 H91 119.0 . . ?
C90 C91 C92 121.9(5) . . ?
C90 C91 H91 119.0 . . ?
C1 C45 C44 122.2(4) . . ?
C1 C45 H45 118.9 . . ?
C44 C45 H45 118.9 . . ?
C63 C62 C61 120.8(4) . . ?
C63 C62 H62 119.6 . . ?
C61 C62 H62 119.6 . . ?
C85 C84 H84 128(4) . . ?
C83 C84 C85 120.3(4) . . ?
C83 C84 H84 109(3) . . ?
C17 B16 C46 116.4(3) . . ?
C17 B16 C5 128.1(3) . . ?
C46 B16 C5 115.4(3) . . ?
C53 B73 C74 128.7(4) . . ?
C53 B73 C86 115.9(3) . . ?
C86 B73 C74 115.2(4) . . ?
C82 C83 H83 119.3 . . ?
C84 C83 C82 121.4(5) . . ?
C84 C83 H83 119.3 . . ?

loop_
_geom_bond_atom_site_label_1
_geom_bond_atom_site_label_2
_geom_bond_distance
_geom_bond_site_symmetry_2
_geom_bond_publ_flag
N51 C52 1.406(5) . ?
N51 C50 1.414(5) . ?
N51 C85 1.407(5) . ?
N3 C4 1.399(5) . ?
N3 C11 1.433(5) . ?
N3 C2 1.397(5) . ?
N19 C20 1.420(5) . ?
N19 C18 1.397(5) . ?
N19 C43 1.410(5) . ?
N28 C29 1.425(5) . ?
N28 C27 1.402(4) . ?
N28 C35 1.404(5) . ?
N58 C57 1.403(5) . ?
N58 C59 1.432(5) . ?
N58 C65 1.397(5) . ?
N80 C79 1.387(5) . ?
N80 C81 1.408(5) . ?
N80 C87 1.423(5) . ?
C20 C21 1.416(5) . ?
C20 C25 1.385(6) . ?
C29 C30 1.387(5) . ?
C29 C34 1.385(5) . ?
C57 C56 1.397(5) . ?
C57 C69 1.396(6) . ?
C56 C55 1.446(5) . ?
C56 C72 1.401(5) . ?
C52 C53 1.402(5) . ?
C52 C66 1.406(5) . ?
C26 C27 1.408(5) . ?
C26 C18 1.411(5) . ?
C26 C21 1.442(5) . ?
C27 C41 1.411(5) . ?
C17 C18 1.409(5) . ?
C17 C42 1.404(5) . ?
C17 B16 1.530(6) . ?
C46 C43 1.433(5) . ?
C46 C2 1.432(5) . ?
C46 B16 1.531(6) . ?
C55 C54 1.384(6) . ?
C55 C65 1.420(5) . ?
C50 C67 1.410(6) . ?
C50 C49 1.386(6) . ?
C53 C54 1.403(6) . ?
C53 B73 1.530(6) . ?
C72 H72 0.9500 . ?
C72 C71 1.383(6) . ?
C4 C5 1.398(5) . ?
C4 C9 1.403(5) . ?
C35 C36 1.408(5) . ?
C35 C40 1.390(5) . ?
C5 C6 1.404(6) . ?
C5 B16 1.542(6) . ?
C74 C75 1.407(6) . ?
C74 C79 1.406(6) . ?
C74 B73 1.545(6) . ?
C36 C37 1.390(5) . ?
C36 C41 1.456(5) . ?
C22 H22 0.9500 . ?
C22 C23 1.382(6) . ?
C22 C21 1.392(5) . ?
C66 C67 1.450(5) . ?
C66 C65 1.407(5) . ?
C38 H38 0.9500 . ?
C38 C39 1.397(6) . ?
C38 C37 1.387(5) . ?
C59 C60 1.388(6) . ?
C59 C64 1.383(5) . ?
C10 C9 1.451(5) . ?
C10 C11 1.398(6) . ?
C10 C15 1.400(6) . ?
C43 C44 1.388(6) . ?
C9 C8 1.369(6) . ?
C39 H39 0.9500 . ?
C39 C40 1.376(6) . ?
C67 C68 1.393(5) . ?
C30 H30 0.9500 . ?
C30 C31 1.376(6) . ?
C11 C12 1.394(6) . ?
C37 H37 0.9500 . ?
C2 C1 1.385(6) . ?
C69 H69 0.9500 . ?
C69 C70 1.386(6) . ?
C23 H23 0.9500 . ?
C23 C24 1.391(5) . ?
C54 H54 0.9500 . ?
C34 H34 0.9500 . ?
C34 C33 1.385(6) . ?
C70 H70 0.9500 . ?
C70 C71 1.402(6) . ?
C15 H15 0.9500 . ?
C15 C14 1.379(6) . ?
C86 C85 1.425(6) . ?
C86 C81 1.421(6) . ?
C86 B73 1.536(6) . ?
C8 H8 0.9500 . ?
C8 C7 1.392(6) . ?
C42 H42 0.9500 . ?
C42 C41 1.388(5) . ?
C6 H6 0.9500 . ?
C6 C7 1.388(6) . ?
C75 H75 0.9500 . ?
C75 C76 1.387(6) . ?
C78 C79 1.408(6) . ?
C78 C88 1.446(6) . ?
C78 C77 1.377(7) . ?
C68 H68 0.9500 . ?
C68 C47 1.369(6) . ?
C49 C48 1.383(6) . ?
C49 H49 0.93(4) . ?
C85 C84 1.386(6) . ?
C40 H40 0.9500 . ?
C14 H14 0.9500 . ?
C14 C13 1.386(6) . ?
C7 H7 0.9500 . ?
C60 H60 0.9500 . ?
C60 C61 1.392(6) . ?
C64 H64 0.9500 . ?
C64 C63 1.389(6) . ?
C81 C82 1.379(6) . ?
C88 C87 1.408(7) . ?
C88 C89 1.394(6) . ?
C87 C92 1.384(7) . ?
C25 C24 1.382(6) . ?
C25 H25 0.96(5) . ?
C63 H63 0.9500 . ?
C63 C62 1.378(7) . ?
C71 H71 0.9500 . ?
C24 H24 0.9500 . ?
C33 H33 0.9500 . ?
C33 C32 1.381(7) . ?
C1 C45 1.363(6) . ?
C1 H1 0.83(5) . ?
C31 H31 0.9500 . ?
C31 C32 1.389(6) . ?
C76 H76 0.9500 . ?
C76 C77 1.387(7) . ?
C12 C13 1.385(6) . ?
C12 H12 0.84(5) . ?
C92 H92 0.9500 . ?
C92 C91 1.393(7) . ?
C47 H47 0.9500 . ?
C47 C48 1.399(7) . ?
C32 H32 0.9500 . ?
C77 H77 0.9500 . ?
C44 C45 1.378(6) . ?
C44 H44 0.86(5) . ?
C48 H48 0.9500 . ?
C13 H13 0.9500 . ?
C61 H61 0.9500 . ?
C61 C62 1.381(7) . ?
C89 H89 0.9500 . ?
C89 C90 1.395(8) . ?
C82 H82 0.9500 . ?
C82 C83 1.379(7) . ?
C90 H90 0.9500 . ?
C90 C91 1.375(8) . ?
C91 H91 0.9500 . ?
C45 H45 0.9500 . ?
C62 H62 0.9500 . ?
C84 C83 1.377(7) . ?
C84 H84 0.92(6) . ?
C83 H83 0.9500 . ?

loop_
_geom_torsion_atom_site_label_1
_geom_torsion_atom_site_label_2
_geom_torsion_atom_site_label_3
_geom_torsion_atom_site_label_4
_geom_torsion
_geom_torsion_site_symmetry_1
_geom_torsion_site_symmetry_2
_geom_torsion_site_symmetry_3
_geom_torsion_site_symmetry_4
_geom_torsion_publ_flag
N51 C52 C53 C54 -178.9(3) . . . . ?
N51 C52 C53 B73 0.4(5) . . . . ?
N51 C52 C66 C67 2.1(4) . . . . ?
N51 C52 C66 C65 -177.8(3) . . . . ?
N51 C50 C67 C66 -0.5(4) . . . . ?
N51 C50 C67 C68 -177.7(3) . . . . ?
N51 C50 C49 C48 177.5(4) . . . . ?
N51 C85 C84 C83 178.7(5) . . . . ?
N3 C4 C5 C6 178.5(4) . . . . ?
N3 C4 C5 B16 1.4(5) . . . . ?
N3 C4 C9 C10 -0.5(4) . . . . ?
N3 C4 C9 C8 -179.0(4) . . . . ?
N3 C11 C12 C13 -178.5(4) . . . . ?
N3 C2 C1 C45 175.4(4) . . . . ?
N19 C20 C21 C26 -0.2(4) . . . . ?
N19 C20 C21 C22 177.0(3) . . . . ?
N19 C20 C25 C24 -176.4(4) . . . . ?
N19 C43 C44 C45 177.2(4) . . . . ?
N28 C29 C30 C31 177.3(3) . . . . ?
N28 C29 C34 C33 -177.3(3) . . . . ?
N28 C27 C41 C36 1.2(4) . . . . ?
N28 C27 C41 C42 -179.8(3) . . . . ?
N28 C35 C36 C37 -177.3(3) . . . . ?
N28 C35 C36 C41 0.6(4) . . . . ?
N28 C35 C40 C39 177.4(4) . . . . ?
N58 C57 C56 C55 -0.5(4) . . . . ?
N58 C57 C56 C72 178.0(3) . . . . ?
N58 C57 C69 C70 -179.0(4) . . . . ?
N58 C59 C60 C61 179.4(4) . . . . ?
N58 C59 C64 C63 179.6(4) . . . . ?
N80 C81 C82 C83 -178.0(4) . . . . ?
N80 C87 C92 C91 -177.2(4) . . . . ?
C20 N19 C18 C26 2.2(4) . . . . ?
C20 N19 C18 C17 -177.4(3) . . . . ?
C20 N19 C43 C46 177.1(3) . . . . ?
C20 N19 C43 C44 -6.1(6) . . . . ?
C20 C25 C24 C23 1.6(6) . . . . ?
C29 N28 C27 C26 31.4(6) . . . . ?
C29 N28 C27 C41 -150.3(3) . . . . ?
C29 N28 C35 C36 151.8(3) . . . . ?
C29 N28 C35 C40 -26.6(6) . . . . ?
C29 C30 C31 C32 -0.8(6) . . . . ?
C29 C34 C33 C32 0.9(6) . . . . ?
C57 N58 C59 C60 103.7(4) . . . . ?
C57 N58 C59 C64 -74.8(5) . . . . ?
C57 N58 C65 C55 0.0(4) . . . . ?
C57 N58 C65 C66 176.5(4) . . . . ?
C57 C56 C55 C54 -179.7(4) . . . . ?
C57 C56 C55 C65 0.5(4) . . . . ?
C57 C56 C72 C71 1.4(6) . . . . ?
C57 C69 C70 C71 0.7(6) . . . . ?
C56 C57 C69 C70 0.5(6) . . . . ?
C56 C55 C54 C53 -179.2(4) . . . . ?
C56 C55 C65 N58 -0.3(4) . . . . ?
C56 C55 C65 C66 -177.3(3) . . . . ?
C56 C72 C71 C70 -0.3(6) . . . . ?
C52 N51 C50 C67 1.8(4) . . . . ?
C52 N51 C50 C49 -172.1(4) . . . . ?
C52 N51 C85 C86 9.6(5) . . . . ?
C52 N51 C85 C84 -165.6(4) . . . . ?
C52 C53 C54 C55 -2.3(5) . . . . ?
C52 C53 B73 C74 175.8(4) . . . . ?
C52 C53 B73 C86 0.7(5) . . . . ?
C52 C66 C67 C50 -1.0(4) . . . . ?
C52 C66 C67 C68 175.7(4) . . . . ?
C52 C66 C65 N58 179.7(4) . . . . ?
C52 C66 C65 C55 -4.1(5) . . . . ?
C26 C27 C41 C36 179.6(3) . . . . ?
C26 C27 C41 C42 -1.3(6) . . . . ?
C27 N28 C29 C30 49.1(5) . . . . ?
C27 N28 C29 C34 -135.2(4) . . . . ?
C27 N28 C35 C36 0.1(4) . . . . ?
C27 N28 C35 C40 -178.2(4) . . . . ?
C27 C26 C18 N19 178.0(3) . . . . ?
C27 C26 C18 C17 -2.4(6) . . . . ?
C27 C26 C21 C20 -178.9(4) . . . . ?
C27 C26 C21 C22 4.5(8) . . . . ?
C17 C42 C41 C27 0.0(6) . . . . ?
C17 C42 C41 C36 178.8(4) . . . . ?
C46 C43 C44 C45 -6.0(7) . . . . ?
C46 C2 C1 C45 -4.9(7) . . . . ?
C55 C56 C72 C71 179.5(4) . . . . ?
C50 N51 C52 C53 177.3(3) . . . . ?
C50 N51 C52 C66 -2.4(4) . . . . ?
C50 N51 C85 C86 -174.1(3) . . . . ?
C50 N51 C85 C84 10.7(6) . . . . ?
C50 C67 C68 C47 -0.2(6) . . . . ?
C50 C49 C48 C47 -2.2(7) . . . . ?
C53 C52 C66 C67 -177.6(3) . . . . ?
C53 C52 C66 C65 2.5(6) . . . . ?
C72 C56 C55 C54 2.2(7) . . . . ?
C72 C56 C55 C65 -177.7(4) . . . . ?
C4 N3 C11 C10 -1.6(4) . . . . ?
C4 N3 C11 C12 177.0(4) . . . . ?
C4 N3 C2 C46 0.3(5) . . . . ?
C4 N3 C2 C1 180.0(4) . . . . ?
C4 C5 C6 C7 -0.4(6) . . . . ?
C4 C5 B16 C17 174.7(4) . . . . ?
C4 C5 B16 C46 -2.6(5) . . . . ?
C4 C9 C8 C7 0.8(6) . . . . ?
C35 N28 C29 C30 -97.2(4) . . . . ?
C35 N28 C29 C34 78.5(4) . . . . ?
C35 N28 C27 C26 -179.0(4) . . . . ?
C35 N28 C27 C41 -0.8(4) . . . . ?
C35 C36 C37 C38 -0.8(5) . . . . ?
C35 C36 C41 C27 -1.1(4) . . . . ?
C35 C36 C41 C42 -180.0(4) . . . . ?
C5 C4 C9 C10 177.5(3) . . . . ?
C5 C4 C9 C8 -0.9(6) . . . . ?
C5 C6 C7 C8 0.3(7) . . . . ?
C74 C75 C76 C77 -0.6(7) . . . . ?
C36 C35 C40 C39 -0.8(5) . . . . ?
C22 C23 C24 C25 0.7(6) . . . . ?
C66 C52 C53 C54 0.7(5) . . . . ?
C66 C52 C53 B73 -180.0(4) . . . . ?
C66 C67 C68 C47 -176.6(4) . . . . ?
C38 C39 C40 C35 -0.1(6) . . . . ?
C18 N19 C20 C21 -1.2(4) . . . . ?
C18 N19 C20 C25 172.7(4) . . . . ?
C18 N19 C43 C46 -8.5(5) . . . . ?
C18 N19 C43 C44 168.3(4) . . . . ?
C18 C26 C27 N28 -179.6(4) . . . . ?
C18 C26 C27 C41 2.4(5) . . . . ?
C18 C26 C21 C20 1.5(4) . . . . ?
C18 C26 C21 C22 -175.1(4) . . . . ?
C18 C17 C42 C41 0.1(5) . . . . ?
C18 C17 B16 C46 -3.6(5) . . . . ?
C18 C17 B16 C5 179.1(4) . . . . ?
C59 N58 C57 C56 -156.3(3) . . . . ?
C59 N58 C57 C69 23.2(6) . . . . ?
C59 N58 C65 C55 155.0(3) . . . . ?
C59 N58 C65 C66 -28.4(6) . . . . ?
C59 C60 C61 C62 2.2(6) . . . . ?
C59 C64 C63 C62 -0.4(6) . . . . ?
C10 C9 C8 C7 -177.2(4) . . . . ?
C10 C11 C12 C13 0.1(6) . . . . ?
C10 C15 C14 C13 -0.2(6) . . . . ?
C43 N19 C20 C21 173.8(3) . . . . ?
C43 N19 C20 C25 -12.2(7) . . . . ?
C43 N19 C18 C26 -173.2(3) . . . . ?
C43 N19 C18 C17 7.2(5) . . . . ?
C43 C46 C2 N3 -178.7(3) . . . . ?
C43 C46 C2 C1 1.6(5) . . . . ?
C43 C46 B16 C17 2.1(5) . . . . ?
C43 C46 B16 C5 179.7(3) . . . . ?
C43 C44 C45 C1 2.7(8) . . . . ?
C9 C4 C5 C6 0.7(5) . . . . ?
C9 C4 C5 B16 -176.4(3) . . . . ?
C9 C10 C11 N3 1.3(4) . . . . ?
C9 C10 C11 C12 -177.5(4) . . . . ?
C9 C10 C15 C14 176.7(4) . . . . ?
C9 C8 C7 C6 -0.5(6) . . . . ?
C39 C38 C37 C36 0.0(6) . . . . ?
C67 C50 C49 C48 4.3(6) . . . . ?
C67 C66 C65 N58 -0.2(7) . . . . ?
C67 C66 C65 C55 176.0(4) . . . . ?
C67 C68 C47 C48 2.4(6) . . . . ?
C30 C29 C34 C33 -1.6(5) . . . . ?
C30 C31 C32 C33 0.1(6) . . . . ?
C11 N3 C4 C5 -176.7(4) . . . . ?
C11 N3 C4 C9 1.3(4) . . . . ?
C11 N3 C2 C46 176.0(3) . . . . ?
C11 N3 C2 C1 -4.4(6) . . . . ?
C11 C10 C9 C4 -0.5(4) . . . . ?
C11 C10 C9 C8 177.7(4) . . . . ?
C11 C10 C15 C14 1.2(6) . . . . ?
C11 C12 C13 C14 0.9(7) . . . . ?
C37 C36 C41 C27 176.4(4) . . . . ?
C37 C36 C41 C42 -2.5(7) . . . . ?
C37 C38 C39 C40 0.5(6) . . . . ?
C2 N3 C4 C5 -0.2(6) . . . . ?
C2 N3 C4 C9 177.9(3) . . . . ?
C2 N3 C11 C10 -177.7(4) . . . . ?
C2 N3 C11 C12 0.9(7) . . . . ?
C2 C46 C43 N19 -179.3(3) . . . . ?
C2 C46 C43 C44 3.9(5) . . . . ?
C2 C46 B16 C17 -174.7(3) . . . . ?
C2 C46 B16 C5 3.0(5) . . . . ?
C2 C1 C45 C44 2.8(8) . . . . ?
C69 C57 C56 C55 179.9(3) . . . . ?
C69 C57 C56 C72 -1.6(6) . . . . ?
C69 C70 C71 C72 -0.8(6) . . . . ?
C23 C22 C21 C20 0.1(6) . . . . ?
C23 C22 C21 C26 176.3(4) . . . . ?
C54 C55 C65 N58 179.8(3) . . . . ?
C54 C55 C65 C66 2.8(5) . . . . ?
C54 C53 B73 C74 -5.0(7) . . . . ?
C54 C53 B73 C86 179.9(4) . . . . ?
C34 C29 C30 C31 1.6(5) . . . . ?
C34 C33 C32 C31 -0.2(6) . . . . ?
C15 C10 C9 C4 -176.5(4) . . . . ?
C15 C10 C9 C8 1.7(7) . . . . ?
C15 C10 C11 N3 177.7(3) . . . . ?
C15 C10 C11 C12 -1.1(6) . . . . ?
C15 C14 C13 C12 -0.8(7) . . . . ?
C86 C85 C84 C83 3.6(8) . . . . ?
C86 C81 C82 C83 -1.2(7) . . . . ?
C21 C20 C25 C24 -3.0(6) . . . . ?
C21 C26 C27 N28 0.9(7) . . . . ?
C21 C26 C27 C41 -177.2(4) . . . . ?
C21 C26 C18 N19 -2.3(4) . . . . ?
C21 C26 C18 C17 177.3(4) . . . . ?
C21 C22 C23 C24 -1.5(6) . . . . ?
C65 N58 C57 C56 0.3(4) . . . . ?
C65 N58 C57 C69 179.8(4) . . . . ?
C65 N58 C59 C60 -48.4(5) . . . . ?
C65 N58 C59 C64 133.2(4) . . . . ?
C65 C55 C54 C53 0.6(6) . . . . ?
C65 C66 C67 C50 178.9(4) . . . . ?
C65 C66 C67 C68 -4.4(7) . . . . ?
C42 C17 C18 N19 -179.3(3) . . . . ?
C42 C17 C18 C26 1.2(6) . . . . ?
C42 C17 B16 C46 174.7(4) . . . . ?
C42 C17 B16 C5 -2.6(7) . . . . ?
C6 C5 B16 C17 -1.7(7) . . . . ?
C6 C5 B16 C46 -179.1(4) . . . . ?
C41 C36 C37 C38 -178.0(4) . . . . ?
C75 C74 C79 N80 179.8(4) . . . . ?
C75 C74 C79 C78 0.0(6) . . . . ?
C75 C74 B73 C53 0.4(7) . . . . ?
C75 C74 B73 C86 175.6(4) . . . . ?
C75 C76 C77 C78 0.4(6) . . . . ?
C78 C88 C87 N80 2.8(4) . . . . ?
C78 C88 C87 C92 -171.3(4) . . . . ?
C78 C88 C89 C90 173.1(4) . . . . ?
C68 C47 C48 C49 -1.2(7) . . . . ?
C79 N80 C81 C86 -14.3(5) . . . . ?
C79 N80 C81 C82 162.7(4) . . . . ?
C79 N80 C87 C88 -4.1(4) . . . . ?
C79 N80 C87 C92 169.2(4) . . . . ?
C79 C74 C75 C76 0.4(6) . . . . ?
C79 C74 B73 C53 179.6(4) . . . . ?
C79 C74 B73 C86 -5.3(5) . . . . ?
C79 C78 C88 C87 -0.6(4) . . . . ?
C79 C78 C88 C89 -176.1(4) . . . . ?
C79 C78 C77 C76 -0.1(6) . . . . ?
C49 C50 C67 C66 174.1(3) . . . . ?
C49 C50 C67 C68 -3.2(5) . . . . ?
C85 N51 C52 C53 -5.7(5) . . . . ?
C85 N51 C52 C66 174.6(3) . . . . ?
C85 N51 C50 C67 -174.9(3) . . . . ?
C85 N51 C50 C49 11.2(6) . . . . ?
C85 C86 C81 N80 -177.7(3) . . . . ?
C85 C86 C81 C82 5.4(6) . . . . ?
C85 C86 B73 C53 3.3(5) . . . . ?
C85 C86 B73 C74 -172.5(3) . . . . ?
C85 C84 C83 C82 1.0(9) . . . . ?
C40 C35 C36 C37 1.2(5) . . . . ?
C40 C35 C36 C41 179.1(3) . . . . ?
C60 C59 C64 C63 1.2(6) . . . . ?
C60 C61 C62 C63 -1.5(7) . . . . ?
C64 C59 C60 C61 -2.2(6) . . . . ?
C64 C63 C62 C61 0.5(7) . . . . ?
C81 N80 C79 C74 9.9(6) . . . . ?
C81 N80 C79 C78 -170.2(3) . . . . ?
C81 N80 C87 C88 169.3(4) . . . . ?
C81 N80 C87 C92 -17.4(7) . . . . ?
C81 C86 C85 N51 178.3(3) . . . . ?
C81 C86 C85 C84 -6.5(6) . . . . ?
C81 C86 B73 C53 176.3(3) . . . . ?
C81 C86 B73 C74 0.5(5) . . . . ?
C81 C82 C83 C84 -2.1(8) . . . . ?
C88 C78 C79 N80 -2.0(4) . . . . ?
C88 C78 C79 C74 177.9(4) . . . . ?
C88 C78 C77 C76 -177.4(4) . . . . ?
C88 C87 C92 C91 -4.6(6) . . . . ?
C88 C89 C90 C91 -1.0(7) . . . . ?
C87 N80 C79 C74 -176.1(4) . . . . ?
C87 N80 C79 C78 3.7(4) . . . . ?
C87 N80 C81 C86 173.2(4) . . . . ?
C87 N80 C81 C82 -9.9(6) . . . . ?
C87 C88 C89 C90 -1.9(6) . . . . ?
C87 C92 C91 C90 1.7(7) . . . . ?
C25 C20 C21 C26 -174.9(4) . . . . ?
C25 C20 C21 C22 2.2(5) . . . . ?
C77 C78 C79 N80 180.0(3) . . . . ?
C77 C78 C79 C74 -0.1(6) . . . . ?
C77 C78 C88 C87 177.0(4) . . . . ?
C77 C78 C88 C89 1.5(8) . . . . ?
C89 C88 C87 N80 178.9(4) . . . . ?
C89 C88 C87 C92 4.8(6) . . . . ?
C89 C90 C91 C92 1.2(7) . . . . ?
B16 C17 C18 N19 -0.7(5) . . . . ?
B16 C17 C18 C26 179.8(4) . . . . ?
B16 C17 C42 C41 -178.3(4) . . . . ?
B16 C46 C43 N19 3.8(5) . . . . ?
B16 C46 C43 C44 -173.1(4) . . . . ?
B16 C46 C2 N3 -1.9(5) . . . . ?
B16 C46 C2 C1 178.5(4) . . . . ?
B16 C5 C6 C7 176.1(4) . . . . ?
B73 C53 C54 C55 178.5(4) . . . . ?
B73 C74 C75 C76 179.6(4) . . . . ?
B73 C74 C79 N80 0.5(6) . . . . ?
B73 C74 C79 C78 -179.3(3) . . . . ?
B73 C86 C85 N51 -8.3(5) . . . . ?
B73 C86 C85 C84 166.9(4) . . . . ?
B73 C86 C81 N80 9.0(5) . . . . ?
B73 C86 C81 C82 -167.9(4) . . . . ?
